data_2102837
loop_
_publ_author_name
'Bendeif, El-Eulmi'
'Dahaoui, Slimane'
'Benali-Cherif, Nourredine'
'Lecomte, Claude'

_publ_section_title
;
 Tautomerism and hydrogen bonding in guaninium phosphite and guaninium
 phosphate salts
;
_journal_issue 3
_journal_name_full 'Acta Crystallographica Section B'
_journal_page_first 448
_journal_page_last 458
_journal_paper_doi 10.1107/S0108768107005332
_journal_volume 63
_journal_year 2007
_chemical_formula_iupac '(C5 H6 N5 O 1) +,(H2 P O4) -,H2 O '
_chemical_formula_moiety 'C5 H6 N5 O 1+, H2 O4 P 1-, H2 O'
_chemical_formula_structural 'C5 H10 N5 O6 P1'
_chemical_formula_sum 'C5 H10 N5 O6 P'
_chemical_formula_weight 267.15
_chemical_name_common 'Guaninium phosphate monohydrate'
_space_group_IT_number 14
_symmetry_cell_setting monoclinic
_symmetry_space_group_name_Hall '-P 2yn'
_symmetry_space_group_name_H-M 'P 1 21/n 1'
_cell_angle_alpha 90.00
_cell_angle_beta 93.689(5)
_cell_angle_gamma 90.00
_cell_formula_units_Z 4
_cell_length_a 4.5414(3)
_cell_length_b 12.5774(6)
_cell_length_c 18.1485(9)
_cell_measurement_temperature 100(2)
_cell_measurement_theta_max 30.00
_cell_measurement_theta_min 3.74
_cell_volume 1034.48(10)
_computing_cell_refinement 'CrysAlis RED (Oxford Diffraction, 2004)'
_computing_data_collection 'CrysAlis CCD (Oxford Diffraction, 2004)'
_computing_data_reduction 'CrysAlis RED (Oxford Diffraction, 2004)'
_computing_molecular_graphics 'ORTEPIII (Farrugia, 1997)'
_computing_publication_material 'WinGX publication routines (Farrugia, 1999)'
_computing_structure_refinement 'SHELXL-97 (Sheldrick, 1997)'
_computing_structure_solution 'SHELXS-97 (Sheldrick, 1997)'
_diffrn_ambient_temperature 100(2)
_diffrn_measured_fraction_theta_full 0.703
_diffrn_measured_fraction_theta_max 0.998
_diffrn_measurement_device Xcalibur-Saphire2
_diffrn_measurement_method \f
_diffrn_radiation_monochromator graphite
_diffrn_radiation_source 'fine-focus sealed tube'
_diffrn_radiation_type MoK\a
_diffrn_radiation_wavelength 0.71073
_diffrn_reflns_av_R_equivalents 0.0628
_diffrn_reflns_av_sigmaI/netI 0.0212
_diffrn_reflns_limit_h_max 5
_diffrn_reflns_limit_h_min -6
_diffrn_reflns_limit_k_max 17
_diffrn_reflns_limit_k_min -17
_diffrn_reflns_limit_l_max 25
_diffrn_reflns_limit_l_min -25
_diffrn_reflns_number 42941
_diffrn_reflns_theta_max 30.00
_diffrn_reflns_theta_min 3.74
_exptl_absorpt_coefficient_mu 0.296
_exptl_absorpt_correction_T_max 0.98
_exptl_absorpt_correction_T_min 0.87
_exptl_absorpt_correction_type integration
_exptl_absorpt_process_details 'Absorb, (DeTitta, 1985)'
_exptl_crystal_colour White
_exptl_crystal_density_diffrn 1.715
_exptl_crystal_density_method 'not measured'
_exptl_crystal_description needle
_exptl_crystal_F_000 552
_exptl_crystal_size_max 0.42
_exptl_crystal_size_mid 0.10
_exptl_crystal_size_min 0.07
_refine_diff_density_max 0.539
_refine_diff_density_min -0.384
_refine_ls_extinction_method none
_refine_ls_goodness_of_fit_ref 1.110
_refine_ls_hydrogen_treatment mixed
_refine_ls_matrix_type full
_refine_ls_number_parameters 194
_refine_ls_number_reflns 3013
_refine_ls_number_restraints 0
_refine_ls_restrained_S_all 1.110
_refine_ls_R_factor_all 0.0430
_refine_ls_R_factor_gt 0.0422
_refine_ls_shift/su_max 0.000
_refine_ls_shift/su_mean 0.000
_refine_ls_structure_factor_coef Fsqd
_refine_ls_weighting_details 'calc w=1/[\s^2^(Fo^2^)+(0.0640P)^2^+0.5194P] where P=(Fo^2^+2Fc^2^)/3'
_refine_ls_weighting_scheme calc
_refine_ls_wR_factor_gt 0.1061
_refine_ls_wR_factor_ref 0.1070
_reflns_number_gt 2971
_reflns_number_total 3013
_reflns_threshold_expression >2sigma(I)
_cod_data_source_file lb5008.cif
_cod_data_source_block GPO4
_cod_original_formula_sum 'C5 H10 N5 O6 P1'
_cod_database_code 2102837

loop_
_symmetry_equiv_pos_as_xyz
'x, y, z'
'-x+1/2, y+1/2, -z+1/2'
'-x, -y, -z'
'x-1/2, -y-1/2, z-1/2'

loop_
_atom_site_type_symbol
_atom_site_label
_atom_site_fract_x
_atom_site_fract_y
_atom_site_fract_z
_atom_site_U_iso_or_equiv
_atom_site_adp_type
_atom_site_calc_flag
_atom_site_occupancy
O O6 0.7880(2) 0.47228(8) 0.26876(6) 0.0163(2) Uani d 1
N N7 0.5312(2) 0.70398(9) 0.27694(6) 0.0119(2) Uani d 1
N N9 0.2068(2) 0.73788(9) 0.35871(6) 0.0125(2) Uani d 1
N N2 0.1965(3) 0.38974(10) 0.45533(7) 0.0163(2) Uani d 1
C C4 0.2893(3) 0.63332(10) 0.36871(7) 0.0110(2) Uani d 1
N N1 0.4863(2) 0.43853(9) 0.36100(6) 0.0123(2) Uani d 1
C C8 0.3576(3) 0.77713(10) 0.30321(7) 0.0132(2) Uani d 1
N N3 0.1828(2) 0.56524(9) 0.41787(6) 0.0124(2) Uani d 1
C C6 0.6063(3) 0.50706(10) 0.31146(7) 0.0118(2) Uani d 1
C C2 0.2857(3) 0.46676(10) 0.41152(7) 0.0118(2) Uani d 1
C C5 0.4939(3) 0.61158(10) 0.31720(7) 0.0117(2) Uani d 1
P P1 0.53006(7) 0.13870(2) 0.38133(2) 0.00980(10) Uani d 1
O O3 0.7942(2) 0.07895(8) 0.42348(6) 0.0145(2) Uani d 1
O O1 0.3013(2) 0.16979(8) 0.43410(5) 0.01273(19) Uani d 1
O O2 0.6455(2) 0.23068(8) 0.33815(5) 0.0138(2) Uani d 1
O O4 0.3817(2) 0.05213(8) 0.32854(6) 0.0146(2) Uani d 1
O O1W 0.7969(2) 0.85448(8) 0.41964(6) 0.0154(2) Uani d 1
H H8 0.341(5) 0.8484(16) 0.2869(11) 0.017(5) Uiso d 1
H H21 0.091(5) 0.4023(18) 0.4890(13) 0.024(5) Uiso d 1
H H1 0.539(5) 0.3695(19) 0.3581(13) 0.029(6) Uiso d 1
H H9 0.068(5) 0.775(2) 0.3853(14) 0.034(6) Uiso d 1
H H22 0.238(5) 0.3225(19) 0.4475(12) 0.024(5) Uiso d 1
H H7 0.637(7) 0.719(2) 0.2368(17) 0.054(8) Uiso d 1
H H12 0.740(6) 0.846(2) 0.4631(16) 0.040(7) Uiso d 1
H H11 0.820(6) 0.916(3) 0.4158(16) 0.047(8) Uiso d 1
H H4 0.500(7) 0.034(2) 0.2964(17) 0.051(8) Uiso d 1
H H3 0.972(6) 0.110(2) 0.4236(13) 0.033(6) Uiso d 1

loop_
_atom_site_aniso_label
_atom_site_aniso_U_11
_atom_site_aniso_U_22
_atom_site_aniso_U_33
_atom_site_aniso_U_12
_atom_site_aniso_U_13
_atom_site_aniso_U_23
O6 0.0209(5) 0.0126(4) 0.0163(5) 0.0034(3) 0.0084(4) 0.0012(3)
N7 0.0145(5) 0.0096(5) 0.0118(5) 0.0000(4) 0.0025(4) 0.0005(4)
N9 0.0145(5) 0.0095(5) 0.0138(5) 0.0006(4) 0.0038(4) 0.0001(4)
N2 0.0223(6) 0.0103(5) 0.0176(5) 0.0020(4) 0.0108(4) 0.0027(4)
C4 0.0123(5) 0.0093(5) 0.0116(5) 0.0004(4) 0.0018(4) -0.0015(4)
N1 0.0149(5) 0.0094(5) 0.0130(5) 0.0016(4) 0.0051(4) 0.0008(4)
C8 0.0152(5) 0.0101(5) 0.0144(6) -0.0008(4) 0.0025(4) -0.0002(4)
N3 0.0151(5) 0.0098(5) 0.0125(5) 0.0002(4) 0.0038(4) 0.0000(4)
C6 0.0139(5) 0.0107(5) 0.0108(5) -0.0002(4) 0.0020(4) 0.0005(4)
C2 0.0135(5) 0.0116(5) 0.0107(5) 0.0004(4) 0.0029(4) 0.0001(4)
C5 0.0138(5) 0.0109(5) 0.0106(5) -0.0002(4) 0.0021(4) 0.0008(4)
P1 0.0103(2) 0.0083(2) 0.0110(2) 0.00060(10) 0.00260(10) 0.00040(10)
O3 0.0110(4) 0.0122(4) 0.0202(5) 0.0003(3) -0.0004(3) 0.0038(3)
O1 0.0128(4) 0.0126(4) 0.0133(4) 0.0007(3) 0.0051(3) -0.0008(3)
O2 0.0176(4) 0.0103(4) 0.0142(4) 0.0011(3) 0.0065(3) 0.0022(3)
O4 0.0156(4) 0.0137(4) 0.0146(5) -0.0012(3) 0.0025(3) -0.0035(3)
O1W 0.0201(5) 0.0114(4) 0.0150(5) 0.0025(3) 0.0044(4) -0.0004(3)

loop_
_atom_type_symbol
_atom_type_description
_atom_type_scat_dispersion_real
_atom_type_scat_dispersion_imag
_atom_type_scat_source
C C 0.0033 0.0016 'International Tables Vol C Tables 4.2.6.8 and 6.1.1.4'
H H 0 0 'International Tables Vol C Tables 4.2.6.8 and 6.1.1.4'
N N 0.0061 0.0033 'International Tables Vol C Tables 4.2.6.8 and 6.1.1.4'
O O 0.0106 0.006 'International Tables Vol C Tables 4.2.6.8 and 6.1.1.4'
P P 0.1023 0.0942 'International Tables Vol C Tables 4.2.6.8 and 6.1.1.4'

loop_
_geom_angle_atom_site_label_1
_geom_angle_atom_site_label_2
_geom_angle_atom_site_label_3
_geom_angle
C8 N7 C5 107.29(11)
C8 N9 C4 107.55(11)
N3 C4 N9 126.00(11)
N3 C4 C5 127.23(12)
N9 C4 C5 106.74(11)
C2 N1 C6 125.20(11)
N7 C8 N9 111.01(12)
C2 N3 C4 112.99(11)
O6 C6 N1 119.32(12)
O6 C6 C5 128.84(12)
N1 C6 C5 111.83(11)
N3 C2 N2 120.17(12)
N3 C2 N1 123.18(12)
N2 C2 N1 116.65(12)
C4 C5 N7 107.41(11)
C4 C5 C6 119.52(12)
N7 C5 C6 132.94(12)
O1 P1 O2 114.01(6)
O1 P1 O3 110.49(6)
O2 P1 O3 109.84(6)
O1 P1 O4 106.30(6)
O2 P1 O4 111.32(6)
O3 P1 O4 104.42(6)

loop_
_geom_bond_atom_site_label_1
_geom_bond_atom_site_label_2
_geom_bond_distance
O6 C6 1.2470(16)
N7 C8 1.3205(17)
N7 C5 1.3888(16)
N9 C8 1.3475(17)
N9 C4 1.3762(16)
N2 C2 1.3328(17)
C4 N3 1.3486(16)
C4 C5 1.3870(17)
N1 C2 1.3798(16)
N1 C6 1.3825(16)
N3 C2 1.3315(16)
C6 C5 1.4165(18)
P1 O1 1.5090(9)
P1 O2 1.5100(10)
P1 O3 1.5717(10)
P1 O4 1.5729(10)

loop_
_geom_hbond_atom_site_label_D
_geom_hbond_atom_site_label_H
_geom_hbond_atom_site_label_A
_geom_hbond_site_symmetry_A
_geom_hbond_distance_DH
_geom_hbond_distance_HA
_geom_hbond_distance_DA
_geom_hbond_angle_DHA
O(3) H(3) O(1) 1_655 0.90(3) 1.67(3) 2.5670(10) 174(2)
O(4) H(4) O(6) 2_645 0.85(3) 1.75(3) 2.5920(10) 169(3)
N(7) H(7) O(2) 2_655 0.92(3) 1.74(3) 2.651(2) 173(3)
N(9) H(9) O(1W) 1_455 0.94(2) 1.73(2) 2.665(2) 170(2)
O(1W) H(12) O(1) 3_666 0.85(3) 1.90(3) 2.7370(10) 168(3)
N(1) H(1) O(2) 1_555 0.90(2) 1.85(2) 2.751(2) 172(2)
O(1W) H(11) O(3) 1_565 0.78(4) 2.06(4) 2.8240(10) 165(3)
N(2) H(22) O(1) 1_555 0.88(2) 1.96(2) 2.838(2) 175(2)
N(2) H(21) N(3) 3_566 0.82(2) 2.20(2) 3.016(2) 178(3)

loop_
_cod_related_entry_id
_cod_related_entry_database
_cod_related_entry_code
1 ChemSpider 21139980
